data_1510631
loop_
_publ_author_name
'Kuz'ma, Yu.B.'
'Kripyakevich, P.I.'
'Voroshilov, Yu.V.'

_publ_section_title
;
 Crystal structures of Zr Co3 B2 and Hf Co3 B2
;
_journal_name_full Kristallografiya
_journal_page_first 934
_journal_page_last 938
_journal_volume 15
_journal_year 1970
_chemical_formula_sum 'B2 Co3 Zr'
_chemical_name_systematic 'Zr Co3 B2'
_space_group_IT_number 148
_symmetry_space_group_name_Hall '-R 3'
_symmetry_space_group_name_H-M 'R -3 :H'
_cell_angle_alpha 90
_cell_angle_beta 90
_cell_angle_gamma 120
_cell_formula_units_Z 9
_cell_length_a 8.418
_cell_length_b 8.418
_cell_length_c 9.132
_cell_volume 560.421
_citation_journal_id_ASTM KRISAJ
_cod_data_source_file boron_112.cif
_cod_data_source_block B2Co3Zr1
_cod_original_formula_sum 'B2 Co3 Zr1'
_cod_database_code 1510631

loop_
_symmetry_equiv_pos_as_xyz
x,y,z
-y,x-y,z
-x+y,-x,z
-x,-y,-z
y,-x+y,-z
x-y,x,-z
x+2/3,y+1/3,z+1/3
-y+2/3,x-y+1/3,z+1/3
-x+y+2/3,-x+1/3,z+1/3
-x+2/3,-y+1/3,-z+1/3
y+2/3,-x+y+1/3,-z+1/3
x-y+2/3,x+1/3,-z+1/3
x+1/3,y+2/3,z+2/3
-y+1/3,x-y+2/3,z+2/3
-x+y+1/3,-x+2/3,z+2/3
-x+1/3,-y+2/3,-z+2/3
y+1/3,-x+y+2/3,-z+2/3
x-y+1/3,x+2/3,-z+2/3

loop_
_atom_site_label
_atom_site_type_symbol
_atom_site_fract_x
_atom_site_fract_y
_atom_site_fract_z
_atom_site_occupancy
_atom_site_U_iso_or_equiv
B1 B 0.072 0.727 0.33 1 0.0
Co2 Co 0.169 0.834 0.136 1 0.0
Zr2 Zr 0 0 0.328 1 0.0
Zr1 Zr 0 0 0 1 0.0
Co1 Co 0.5 0 0.5 1 0.0
